data_7060784
loop_
_publ_author_name
'Land, Michael A.'
'Robertson, Katherine N.'
'Ylijoki, Kai E. O.'
'Clyburne, Jason A. C.'

_publ_section_title
;
 Reactivity of 1,3-dichloro-1,3-bis(dimethylamino)-propenium salts with
 primary amines
;
_journal_issue 30
_journal_name_full 'New Journal of Chemistry'
_journal_page_first 13558
_journal_page_last 13570
_journal_paper_doi 10.1039/D1NJ02298A
_journal_volume 45
_journal_year 2021
_chemical_formula_moiety 'C9 H18 N2 O'
_chemical_formula_sum 'C9 H18 N2 O'
_chemical_formula_weight 170.25
_space_group_crystal_system monoclinic
_space_group_IT_number 14
_space_group_name_Hall '-P 2ybc'
_space_group_name_H-M_alt 'P 1 21/c 1'
_atom_sites_solution_hydrogens mixed
_atom_sites_solution_primary 'dual space'
_audit_creation_method SHELXL-2018/1
_audit_update_record
;
2021-02-09 deposited with the CCDC.	2021-06-30 downloaded from the CCDC.
;
_cell_angle_alpha 90
_cell_angle_beta 117.450(3)
_cell_angle_gamma 90
_cell_formula_units_Z 4
_cell_length_a 11.014(3)
_cell_length_b 10.060(2)
_cell_length_c 10.165(2)
_cell_measurement_reflns_used 2704
_cell_measurement_temperature 125(2)
_cell_measurement_theta_max 25.44
_cell_measurement_theta_min 2.91
_cell_volume 999.5(4)
_computing_cell_refinement 'Bruker SAINT'
_computing_data_collection 'Bruker APEX2'
_computing_data_reduction 'Bruker SAINT'
_computing_structure_refinement 'SHELXL-2018/1 (Sheldrick, 2018)'
_computing_structure_solution 'SHELXT-2014 (Sheldrick, 2015)'
_diffrn_ambient_temperature 125(2)
_diffrn_measured_fraction_theta_full 1.000
_diffrn_measured_fraction_theta_max 0.996
_diffrn_measurement_device_type 'Bruker APEX-II CCD'
_diffrn_measurement_method '\f and \w scans'
_diffrn_radiation_monochromator graphite
_diffrn_radiation_source 'sealed tube'
_diffrn_radiation_type MoK\a
_diffrn_radiation_wavelength 0.71073
_diffrn_reflns_av_R_equivalents 0.0697
_diffrn_reflns_av_unetI/netI 0.0620
_diffrn_reflns_Laue_measured_fraction_full 1.000
_diffrn_reflns_Laue_measured_fraction_max 0.996
_diffrn_reflns_limit_h_max 14
_diffrn_reflns_limit_h_min -14
_diffrn_reflns_limit_k_max 13
_diffrn_reflns_limit_k_min -13
_diffrn_reflns_limit_l_max 13
_diffrn_reflns_limit_l_min -13
_diffrn_reflns_number 11666
_diffrn_reflns_point_group_measured_fraction_full 1.000
_diffrn_reflns_point_group_measured_fraction_max 0.996
_diffrn_reflns_theta_full 25.242
_diffrn_reflns_theta_max 27.643
_diffrn_reflns_theta_min 2.024
_exptl_absorpt_coefficient_mu 0.075
_exptl_absorpt_correction_T_max 0.7455
_exptl_absorpt_correction_T_min 0.6248
_exptl_absorpt_correction_type multi-scan
_exptl_absorpt_process_details 'SADABS; Bruker 2009'
_exptl_crystal_colour colourless
_exptl_crystal_density_diffrn 1.132
_exptl_crystal_description 'thin plate'
_exptl_crystal_F_000 376
_exptl_crystal_size_max 0.240
_exptl_crystal_size_mid 0.225
_exptl_crystal_size_min 0.075
_refine_diff_density_max 0.287
_refine_diff_density_min -0.238
_refine_diff_density_rms 0.054
_refine_ls_extinction_method none
_refine_ls_goodness_of_fit_ref 1.030
_refine_ls_hydrogen_treatment mixed
_refine_ls_matrix_type full
_refine_ls_number_parameters 115
_refine_ls_number_reflns 2318
_refine_ls_number_restraints 0
_refine_ls_restrained_S_all 1.030
_refine_ls_R_factor_all 0.0946
_refine_ls_R_factor_gt 0.0563
_refine_ls_shift/su_max 0.000
_refine_ls_shift/su_mean 0.000
_refine_ls_structure_factor_coef Fsqd
_refine_ls_weighting_details 'w=1/[\s^2^(Fo^2^)+(0.0727P)^2^+0.0649P] where P=(Fo^2^+2Fc^2^)/3'
_refine_ls_weighting_scheme calc
_refine_ls_wR_factor_gt 0.1249
_refine_ls_wR_factor_ref 0.1436
_reflns_Friedel_coverage 0.000
_reflns_number_gt 1566
_reflns_number_total 2318
_reflns_threshold_expression 'I > 2\s(I)'
_cod_data_source_file d1nj02298a3.cif
_cod_data_source_block compound9_ML134
_cod_depositor_comments 'Adding full bibliography for 7060780--7060787.cif.'
_cod_original_cell_volume 999.4(4)
_cod_original_sg_symbol_H-M 'P 21/c'
_cod_database_code 7060784
_shelx_shelxl_version_number 2018/1
_shelx_space_group_comment
;
The symmetry employed for this shelxl refinement is uniquely defined
by the following loop, which should always be used as a source of
symmetry information in preference to the above space-group names.
They are only intended as comments.
;
_shelx_estimated_absorpt_t_min 0.982
_shelx_estimated_absorpt_t_max 0.994

loop_
_space_group_symop_operation_xyz
'x, y, z'
'-x, y+1/2, -z+1/2'
'-x, -y, -z'
'x, -y-1/2, z-1/2'

loop_
_atom_site_label
_atom_site_type_symbol
_atom_site_fract_x
_atom_site_fract_y
_atom_site_fract_z
_atom_site_U_iso_or_equiv
_atom_site_adp_type
_atom_site_occupancy
_atom_site_site_symmetry_order
_atom_site_calc_flag
_atom_site_refinement_flags_posn
_atom_site_refinement_flags_adp
_atom_site_refinement_flags_occupancy
_atom_site_disorder_assembly
_atom_site_disorder_group
O1 O 0.02824(18) 0.25396(18) 0.21496(19) 0.0290(4) Uani 1 1 d . . . . .
N1 N 0.0557(2) 0.2833(2) 0.0103(2) 0.0234(5) Uani 1 1 d . . . . .
H1 H 0.032(3) 0.261(3) -0.083(3) 0.035 Uiso 1 1 d . U . . .
N2 N -0.1105(2) 0.13864(19) 0.0067(2) 0.0267(5) Uani 1 1 d . . . . .
C1 C -0.0074(3) 0.2263(2) 0.0831(3) 0.0226(5) Uani 1 1 d . . . . .
C2 C 0.1749(2) 0.3684(2) 0.0909(3) 0.0227(5) Uani 1 1 d . . . . .
H2 H 0.158161 0.422644 0.163429 0.027 Uiso 1 1 calc R U . . .
C3 C 0.3035(3) 0.2874(2) 0.1769(3) 0.0338(7) Uani 1 1 d . . . . .
H3A H 0.319848 0.230106 0.107416 0.041 Uiso 1 1 calc R U . . .
H3B H 0.290836 0.229041 0.247995 0.041 Uiso 1 1 calc R U . . .
C4 C 0.4279(3) 0.3767(3) 0.2611(3) 0.0422(7) Uani 1 1 d . . . . .
H4A H 0.416214 0.426757 0.338338 0.051 Uiso 1 1 calc R U . . .
H4B H 0.510989 0.321028 0.310873 0.051 Uiso 1 1 calc R U . . .
C5 C 0.4457(3) 0.4736(3) 0.1568(3) 0.0409(7) Uani 1 1 d . . . . .
H5A H 0.522461 0.534624 0.214842 0.049 Uiso 1 1 calc R U . . .
H5B H 0.468958 0.423747 0.087399 0.049 Uiso 1 1 calc R U . . .
C6 C 0.3170(3) 0.5536(2) 0.0694(3) 0.0336(6) Uani 1 1 d . . . . .
H6A H 0.329914 0.611647 -0.001746 0.040 Uiso 1 1 calc R U . . .
H6B H 0.299622 0.611146 0.137969 0.040 Uiso 1 1 calc R U . . .
C7 C 0.1930(3) 0.4632(2) -0.0152(3) 0.0277(6) Uani 1 1 d . . . . .
H7A H 0.109588 0.518123 -0.067032 0.033 Uiso 1 1 calc R U . . .
H7B H 0.206062 0.411638 -0.090691 0.033 Uiso 1 1 calc R U . . .
C8 C -0.1584(3) 0.1056(2) -0.1467(3) 0.0317(6) Uani 1 1 d . . . . .
H8A H -0.229192 0.169072 -0.208739 0.048 Uiso 1 1 calc R U . . .
H8B H -0.196795 0.015594 -0.165253 0.048 Uiso 1 1 calc R U . . .
H8C H -0.081904 0.109527 -0.170652 0.048 Uiso 1 1 calc R U . . .
C9 C -0.1802(3) 0.0773(3) 0.0820(3) 0.0322(7) Uani 1 1 d . . . . .
H9A H -0.132386 0.099779 0.187668 0.048 Uiso 1 1 calc R U . . .
H9B H -0.180692 -0.019440 0.070222 0.048 Uiso 1 1 calc R U . . .
H9C H -0.274506 0.109965 0.039150 0.048 Uiso 1 1 calc R U . . .

loop_
_atom_site_aniso_label
_atom_site_aniso_U_11
_atom_site_aniso_U_22
_atom_site_aniso_U_33
_atom_site_aniso_U_23
_atom_site_aniso_U_13
_atom_site_aniso_U_12
O1 0.0357(11) 0.0323(9) 0.0218(9) -0.0003(7) 0.0156(9) -0.0005(9)
N1 0.0269(12) 0.0270(11) 0.0183(11) -0.0032(8) 0.0123(9) -0.0058(8)
N2 0.0313(11) 0.0282(10) 0.0240(11) 0.0000(9) 0.0155(10) -0.0056(9)
C1 0.0262(13) 0.0216(11) 0.0229(13) 0.0034(9) 0.0139(11) 0.0053(10)
C2 0.0260(13) 0.0191(11) 0.0221(12) -0.0027(10) 0.0104(11) -0.0014(10)
C3 0.0293(15) 0.0272(13) 0.0389(16) 0.0065(12) 0.0106(13) -0.0003(11)
C4 0.0277(14) 0.0353(15) 0.0494(18) 0.0078(14) 0.0056(14) -0.0010(12)
C5 0.0302(15) 0.0338(14) 0.0534(19) -0.0016(14) 0.0149(15) -0.0043(12)
C6 0.0348(15) 0.0229(12) 0.0426(17) 0.0002(12) 0.0175(13) -0.0036(11)
C7 0.0286(14) 0.0226(12) 0.0317(15) 0.0017(11) 0.0138(12) -0.0017(11)
C8 0.0354(15) 0.0294(12) 0.0304(15) -0.0031(12) 0.0153(13) -0.0044(11)
C9 0.0369(16) 0.0306(14) 0.0348(16) 0.0040(12) 0.0212(13) -0.0020(13)

loop_
_atom_type_symbol
_atom_type_description
_atom_type_scat_dispersion_real
_atom_type_scat_dispersion_imag
_atom_type_scat_source
C C 0.0033 0.0016 'International Tables Vol C Tables 4.2.6.8 and 6.1.1.4'
H H 0.0000 0.0000 'International Tables Vol C Tables 4.2.6.8 and 6.1.1.4'
N N 0.0061 0.0033 'International Tables Vol C Tables 4.2.6.8 and 6.1.1.4'
O O 0.0106 0.0060 'International Tables Vol C Tables 4.2.6.8 and 6.1.1.4'

loop_
_geom_angle_atom_site_label_1
_geom_angle_atom_site_label_2
_geom_angle_atom_site_label_3
_geom_angle
_geom_angle_site_symmetry_1
_geom_angle_site_symmetry_3
_geom_angle_publ_flag
C1 N1 C2 119.7(2) . . ?
C1 N1 H1 120.6(18) . . ?
C2 N1 H1 119.3(18) . . ?
C1 N2 C8 124.1(2) . . ?
C1 N2 C9 118.7(2) . . ?
C8 N2 C9 117.2(2) . . ?
O1 C1 N1 120.6(2) . . ?
O1 C1 N2 121.7(2) . . ?
N1 C1 N2 117.7(2) . . ?
N1 C2 C3 111.56(19) . . ?
N1 C2 C7 110.3(2) . . ?
C3 C2 C7 110.7(2) . . ?
N1 C2 H2 108.1 . . ?
C3 C2 H2 108.1 . . ?
C7 C2 H2 108.1 . . ?
C2 C3 C4 111.4(2) . . ?
C2 C3 H3A 109.3 . . ?
C4 C3 H3A 109.3 . . ?
C2 C3 H3B 109.3 . . ?
C4 C3 H3B 109.3 . . ?
H3A C3 H3B 108.0 . . ?
C5 C4 C3 110.9(2) . . ?
C5 C4 H4A 109.5 . . ?
C3 C4 H4A 109.5 . . ?
C5 C4 H4B 109.5 . . ?
C3 C4 H4B 109.5 . . ?
H4A C4 H4B 108.0 . . ?
C6 C5 C4 111.3(2) . . ?
C6 C5 H5A 109.4 . . ?
C4 C5 H5A 109.4 . . ?
C6 C5 H5B 109.4 . . ?
C4 C5 H5B 109.4 . . ?
H5A C5 H5B 108.0 . . ?
C5 C6 C7 111.4(2) . . ?
C5 C6 H6A 109.3 . . ?
C7 C6 H6A 109.3 . . ?
C5 C6 H6B 109.3 . . ?
C7 C6 H6B 109.3 . . ?
H6A C6 H6B 108.0 . . ?
C2 C7 C6 110.3(2) . . ?
C2 C7 H7A 109.6 . . ?
C6 C7 H7A 109.6 . . ?
C2 C7 H7B 109.6 . . ?
C6 C7 H7B 109.6 . . ?
H7A C7 H7B 108.1 . . ?
N2 C8 H8A 109.5 . . ?
N2 C8 H8B 109.5 . . ?
H8A C8 H8B 109.5 . . ?
N2 C8 H8C 109.5 . . ?
H8A C8 H8C 109.5 . . ?
H8B C8 H8C 109.5 . . ?
N2 C9 H9A 109.5 . . ?
N2 C9 H9B 109.5 . . ?
H9A C9 H9B 109.5 . . ?
N2 C9 H9C 109.5 . . ?
H9A C9 H9C 109.5 . . ?
H9B C9 H9C 109.5 . . ?

loop_
_geom_bond_atom_site_label_1
_geom_bond_atom_site_label_2
_geom_bond_distance
_geom_bond_site_symmetry_2
_geom_bond_publ_flag
O1 C1 1.242(3) . ?
N1 C1 1.354(3) . ?
N1 C2 1.462(3) . ?
N1 H1 0.89(3) . ?
N2 C1 1.363(3) . ?
N2 C8 1.436(3) . ?
N2 C9 1.448(3) . ?
C2 C3 1.514(3) . ?
C2 C7 1.520(3) . ?
C2 H2 1.0000 . ?
C3 C4 1.528(4) . ?
C3 H3A 0.9900 . ?
C3 H3B 0.9900 . ?
C4 C5 1.518(4) . ?
C4 H4A 0.9900 . ?
C4 H4B 0.9900 . ?
C5 C6 1.512(4) . ?
C5 H5A 0.9900 . ?
C5 H5B 0.9900 . ?
C6 C7 1.533(4) . ?
C6 H6A 0.9900 . ?
C6 H6B 0.9900 . ?
C7 H7A 0.9900 . ?
C7 H7B 0.9900 . ?
C8 H8A 0.9800 . ?
C8 H8B 0.9800 . ?
C8 H8C 0.9800 . ?
C9 H9A 0.9800 . ?
C9 H9B 0.9800 . ?
C9 H9C 0.9800 . ?

loop_
_geom_hbond_atom_site_label_D
_geom_hbond_atom_site_label_H
_geom_hbond_atom_site_label_A
_geom_hbond_distance_DH
_geom_hbond_distance_HA
_geom_hbond_distance_DA
_geom_hbond_angle_DHA
_geom_hbond_site_symmetry_A
_geom_hbond_publ_flag
N1 H1 O1 0.89(3) 2.04(3) 2.899(3) 163(3) 4_565 yes

loop_
_geom_torsion_atom_site_label_1
_geom_torsion_atom_site_label_2
_geom_torsion_atom_site_label_3
_geom_torsion_atom_site_label_4
_geom_torsion
_geom_torsion_site_symmetry_1
_geom_torsion_site_symmetry_2
_geom_torsion_site_symmetry_3
_geom_torsion_site_symmetry_4
_geom_torsion_publ_flag
C2 N1 C1 O1 5.7(3) . . . . ?
C2 N1 C1 N2 -174.4(2) . . . . ?
C8 N2 C1 O1 178.3(2) . . . . ?
C9 N2 C1 O1 0.3(3) . . . . ?
C8 N2 C1 N1 -1.6(3) . . . . ?
C9 N2 C1 N1 -179.6(2) . . . . ?
C1 N1 C2 C3 79.6(3) . . . . ?
C1 N1 C2 C7 -156.9(2) . . . . ?
N1 C2 C3 C4 -180.0(2) . . . . ?
C7 C2 C3 C4 56.8(3) . . . . ?
C2 C3 C4 C5 -55.6(3) . . . . ?
C3 C4 C5 C6 54.8(3) . . . . ?
C4 C5 C6 C7 -55.6(3) . . . . ?
N1 C2 C7 C6 179.4(2) . . . . ?
C3 C2 C7 C6 -56.7(3) . . . . ?
C5 C6 C7 C2 56.3(3) . . . . ?
